data_1535338
loop_
_publ_author_name
'Mikhalenko, S.I.'
'Kuz'ma, Yu.B.'
'Korsukova, M.M.'
'Gurin, V.N.'

_publ_section_title
;
 Ternary borides containing rare earth metals and aluminum with structures
 of Y Cr B4 and Y2 Re B6 types
;
_journal_name_full 'Izvestiya Akademii Nauk SSSR, Neorganicheskie Materialy'
_journal_page_first 1941
_journal_page_last 1944
_journal_volume 16
_journal_year 1980
_chemical_formula_sum 'Al B6 Yb2'
_chemical_name_systematic 'Al Yb2 B6'
_space_group_IT_number 55
_symmetry_space_group_name_Hall '-P 2 2ab'
_symmetry_space_group_name_H-M 'P b a m'
_cell_angle_alpha 90
_cell_angle_beta 90
_cell_angle_gamma 90
_cell_formula_units_Z 4
_cell_length_a 9.127
_cell_length_b 11.46
_cell_length_c 3.584
_cell_volume 374.870
_citation_journal_id_ASTM IVNMAW
_cod_data_source_file Mikhalenko_IVNMAW_1980_1585.cif
_cod_data_source_block Al1B6Yb2
_cod_original_cell_volume 374.87
_cod_original_formula_sum 'Al1 B6 Yb2'
_cod_database_code 1535338

loop_
_symmetry_equiv_pos_as_xyz
x,y,z
-x,-y,z
x+1/2,-y+1/2,-z
-x+1/2,y+1/2,-z
-x,-y,-z
x,y,-z
-x-1/2,y-1/2,z
x-1/2,-y-1/2,z

loop_
_atom_site_label
_atom_site_type_symbol
_atom_site_fract_x
_atom_site_fract_y
_atom_site_fract_z
_atom_site_occupancy
_atom_site_U_iso_or_equiv
Yb1 Yb 0.822 0.086 0 1 0.0
Al1 Al 0.148 0.192 0 1 0.0
B5 B 0.48 0.29 0.5 1 0.0
B1 B 0.05 0.06 0.5 1 0.0
B3 B 0.3 0.24 0.5 1 0.0
B6 B 0.11 0.47 0.5 1 0.0
Yb2 Yb 0.444 0.133 0 1 0.0
B2 B 0.25 0.075 0.5 1 0.0
B4 B 0.14 0.31 0.5 1 0.0
